data_7155935
loop_
_publ_author_name
'Wang, Yang'
'Liu, Haixiong'
'Zhang, Xiaofeng'
'Zhang, Zilong'
'Huang, Deguang'

_publ_section_title
;
 Experimental and mechanistic insights into copper(ii)--dioxygen catalyzed
 oxidative N-dealkylation of N-(2-pyridylmethyl)phenylamine and its
 derivatives
;
_journal_name_full 'Org. Biomol. Chem.'
_journal_paper_doi 10.1039/C7OB02192E
_journal_year 2017
_chemical_formula_moiety 'C32 H31 Cu F3 N5 O3 S, C F3 S O3'
_chemical_formula_sum 'C33 H31 Cu F6 N5 O6 S2'
_chemical_formula_weight 835.29
_chemical_name_common '[Cu(DPA-Ph)(PyCH2NHCH2Ph)(OTf)](OTf)'
_chemical_name_systematic
; 
 ? 
;
_space_group_IT_number 2
_symmetry_cell_setting triclinic
_symmetry_space_group_name_Hall '-P 1'
_symmetry_space_group_name_H-M 'P -1'
_atom_sites_solution_hydrogens geom
_atom_sites_solution_primary direct
_atom_sites_solution_secondary difmap
_audit_creation_method SHELXL-97
_audit_update_record
;
2017-07-07 deposited with the CCDC.
2017-10-10 downloaded from the CCDC.
;
_cell_angle_alpha 68.475(10)
_cell_angle_beta 72.790(10)
_cell_angle_gamma 73.322(10)
_cell_formula_units_Z 2
_cell_length_a 10.0986(12)
_cell_length_b 13.5819(14)
_cell_length_c 15.2704(16)
_cell_measurement_reflns_used 3312
_cell_measurement_temperature 100(2)
_cell_measurement_theta_max 72.8860
_cell_measurement_theta_min 4.9650
_cell_volume 1823.2(4)
_computing_cell_refinement 'CrysAlisPro, Agilent Technologies'
_computing_data_collection 'CrysAlisPro, Agilent Technologies'
_computing_data_reduction 'CrysAlisPro, Agilent Technologies'
_computing_molecular_graphics 'Bruker SHELXTL'
_computing_publication_material 'Bruker SHELXTL'
_computing_structure_refinement 'SHELXL-97 (Sheldrick, 1997)'
_computing_structure_solution 'SHELXS-97 (Sheldrick, 1990)'
_diffrn_ambient_temperature 100(2)
_diffrn_detector_area_resol_mean 10.5594
_diffrn_measured_fraction_theta_full 0.983
_diffrn_measured_fraction_theta_max 0.983
_diffrn_measurement_device_type 'SuperNova, Dual, Cu at zero, Atlas'
_diffrn_measurement_method '\w scans'
_diffrn_radiation_monochromator Mirror
_diffrn_radiation_source 'SuperNova (Cu) X-ray Source'
_diffrn_radiation_type CuK\a
_diffrn_radiation_wavelength 1.54184
_diffrn_reflns_av_R_equivalents 0.0872
_diffrn_reflns_av_sigmaI/netI 0.0944
_diffrn_reflns_limit_h_max 10
_diffrn_reflns_limit_h_min -12
_diffrn_reflns_limit_k_max 16
_diffrn_reflns_limit_k_min -16
_diffrn_reflns_limit_l_max 17
_diffrn_reflns_limit_l_min -18
_diffrn_reflns_number 12123
_diffrn_reflns_theta_full 69.99
_diffrn_reflns_theta_max 69.99
_diffrn_reflns_theta_min 3.57
_exptl_absorpt_coefficient_mu 2.641
_exptl_absorpt_correction_T_max 0.7782
_exptl_absorpt_correction_T_min 0.6202
_exptl_absorpt_correction_type multi-scan
_exptl_absorpt_process_details
; 
CrysAlisPro, Agilent Technologies,Version 1.171.36.28 
Empirical absorption correction using spherical harmonics, 
implemented in SCALE3 ABSPACK scaling algorithm. 
;
_exptl_crystal_colour blue
_exptl_crystal_density_diffrn 1.521
_exptl_crystal_density_method 'not measured'
_exptl_crystal_description block
_exptl_crystal_F_000 854
_exptl_crystal_size_max 0.20
_exptl_crystal_size_mid 0.15
_exptl_crystal_size_min 0.10
_refine_diff_density_max 1.588
_refine_diff_density_min -1.146
_refine_diff_density_rms 0.156
_refine_ls_extinction_method none
_refine_ls_goodness_of_fit_ref 1.096
_refine_ls_hydrogen_treatment mixed
_refine_ls_matrix_type full
_refine_ls_number_parameters 591
_refine_ls_number_reflns 6796
_refine_ls_number_restraints 399
_refine_ls_restrained_S_all 1.071
_refine_ls_R_factor_all 0.1586
_refine_ls_R_factor_gt 0.1146
_refine_ls_shift/su_max 0.006
_refine_ls_shift/su_mean 0.000
_refine_ls_structure_factor_coef Fsqd
_refine_ls_weighting_details 'calc w=1/[\s^2^(Fo^2^)+(0.0537P)^2^+40.7722P] where P=(Fo^2^+2Fc^2^)/3'
_refine_ls_weighting_scheme calc
_refine_ls_wR_factor_gt 0.3084
_refine_ls_wR_factor_ref 0.3220
_reflns_number_gt 4928
_reflns_number_total 6796
_reflns_threshold_expression >2sigma(I)
_cod_data_source_file c7ob02192e2.cif
_cod_data_source_block full_CCDC1
_cod_original_cell_volume 1823.2(3)
_cod_database_code 7155935

loop_
_symmetry_equiv_pos_as_xyz
'x, y, z'
'-x, -y, -z'

loop_
_atom_site_label
_atom_site_type_symbol
_atom_site_fract_x
_atom_site_fract_y
_atom_site_fract_z
_atom_site_U_iso_or_equiv
_atom_site_adp_type
_atom_site_occupancy
_atom_site_symmetry_multiplicity
_atom_site_calc_flag
_atom_site_refinement_flags
_atom_site_disorder_assembly
_atom_site_disorder_group
Cu1 Cu 0.75066(11) 0.15675(9) 0.24630(7) 0.0274(3) Uani 1 1 d . . .
N1 N 0.7223(7) 0.2822(5) 0.1281(4) 0.0306(15) Uani 1 1 d . . .
N2 N 0.8513(7) 0.0766(5) 0.1166(4) 0.0316(15) Uani 1 1 d . . .
N3 N 0.5853(6) 0.0999(5) 0.2483(4) 0.0279(14) Uani 1 1 d . . .
N4 N 0.8185(6) 0.0263(5) 0.3517(4) 0.0269(14) Uani 1 1 d . . .
N5 N 0.9019(7) 0.2112(5) 0.2703(4) 0.0369(17) Uani 1 1 d D . .
H5A H 0.848(3) 0.229(2) 0.3232(15) 0.044 Uiso 1 1 d D . .
C1 C 0.6347(9) 0.3746(6) 0.1318(6) 0.0362(19) Uani 1 1 d . . .
H1A H 0.5724 0.3786 0.1913 0.043 Uiso 1 1 calc R . .
C2 C 0.6307(9) 0.4659(7) 0.0517(6) 0.042(2) Uani 1 1 d . . .
H2A H 0.5649 0.5311 0.0551 0.051 Uiso 1 1 calc R . .
C3 C 0.7257(10) 0.4589(7) -0.0334(6) 0.048(2) Uani 1 1 d . . .
H3A H 0.7299 0.5213 -0.0883 0.058 Uiso 1 1 calc R . .
C4 C 0.8133(10) 0.3632(7) -0.0389(6) 0.044(2) Uani 1 1 d . . .
H4A H 0.8752 0.3574 -0.0980 0.052 Uiso 1 1 calc R . .
C5 C 0.8101(8) 0.2726(6) 0.0454(5) 0.0331(18) Uani 1 1 d . . .
C6 C 0.9122(8) 0.1684(6) 0.0456(5) 0.0320(18) Uani 1 1 d . . .
H6A H 0.9367 0.1600 -0.0194 0.038 Uiso 1 1 calc R . .
H6B H 1.0002 0.1693 0.0612 0.038 Uiso 1 1 calc R . .
C7 C 0.7225(8) 0.0675(6) 0.0951(5) 0.0319(18) Uani 1 1 d . . .
H7A H 0.7460 0.0055 0.0701 0.038 Uiso 1 1 calc R . .
H7B H 0.6931 0.1335 0.0435 0.038 Uiso 1 1 calc R . .
C8 C 0.5985(8) 0.0526(6) 0.1810(5) 0.0290(17) Uani 1 1 d . . .
C9 C 0.4994(8) -0.0033(6) 0.1872(5) 0.0336(17) Uani 1 1 d . . .
H9A H 0.5100 -0.0359 0.1394 0.040 Uiso 1 1 calc R . .
C10 C 0.3845(8) -0.0108(7) 0.2643(5) 0.0352(19) Uani 1 1 d . . .
H10A H 0.3159 -0.0499 0.2709 0.042 Uiso 1 1 calc R . .
C11 C 0.3705(9) 0.0388(7) 0.3315(5) 0.038(2) Uani 1 1 d . . .
H11A H 0.2914 0.0352 0.3842 0.046 Uiso 1 1 calc R . .
C12 C 0.4715(8) 0.0935(6) 0.3215(5) 0.0300(17) Uani 1 1 d . . .
H12A H 0.4608 0.1280 0.3680 0.036 Uiso 1 1 calc R . .
C13 C 0.9479(8) -0.0234(6) 0.1454(5) 0.0314(17) Uani 1 1 d . . .
C14 C 1.0941(9) -0.0304(7) 0.1270(5) 0.0369(19) Uani 1 1 d . . .
H14A H 1.1327 0.0323 0.0906 0.044 Uiso 1 1 calc R . .
C15 C 1.1830(9) -0.1279(7) 0.1614(6) 0.042(2) Uani 1 1 d . . .
H15A H 1.2818 -0.1308 0.1485 0.050 Uiso 1 1 calc R . .
C16 C 1.1305(10) -0.2210(8) 0.2143(5) 0.044(2) Uani 1 1 d . . .
H16A H 1.1917 -0.2878 0.2376 0.053 Uiso 1 1 calc R . .
C17 C 0.9889(10) -0.2139(7) 0.2317(5) 0.044(2) Uani 1 1 d . . .
H17A H 0.9516 -0.2773 0.2681 0.053 Uiso 1 1 calc R . .
C18 C 0.8956(9) -0.1177(6) 0.1985(5) 0.0357(19) Uani 1 1 d . . .
H18A H 0.7972 -0.1163 0.2119 0.043 Uiso 1 1 calc R . .
C19 C 0.7571(8) -0.0593(6) 0.4031(5) 0.0311(17) Uani 1 1 d . . .
H19A H 0.6644 -0.0559 0.3976 0.037 Uiso 1 1 calc R . .
C20 C 0.8228(8) -0.1516(6) 0.4631(5) 0.0308(17) Uani 1 1 d . . .
H20A H 0.7756 -0.2102 0.4988 0.037 Uiso 1 1 calc R . .
C21 C 0.9580(9) -0.1582(6) 0.4711(5) 0.0353(19) Uani 1 1 d . . .
H21A H 1.0061 -0.2213 0.5115 0.042 Uiso 1 1 calc R . .
C22 C 1.0218(8) -0.0697(7) 0.4182(5) 0.0335(18) Uani 1 1 d . . .
H22A H 1.1145 -0.0713 0.4224 0.040 Uiso 1 1 calc R . .
C23 C 0.9489(7) 0.0206(6) 0.3596(5) 0.0285(16) Uani 1 1 d . . .
C24 C 1.0116(8) 0.1188(6) 0.3004(5) 0.0329(18) Uani 1 1 d D . .
H24A H 1.0621 0.1344 0.3388 0.039 Uiso 1 1 calc R . .
H24B H 1.0810 0.1047 0.2429 0.039 Uiso 1 1 calc R . .
C25 C 0.9576(8) 0.3101(6) 0.2053(5) 0.0346(18) Uani 1 1 d D . .
H25A H 0.8797 0.3659 0.1787 0.041 Uiso 1 1 calc R . .
H25B H 1.0307 0.2923 0.1506 0.041 Uiso 1 1 calc R . .
C26 C 1.0214(9) 0.3554(6) 0.2575(5) 0.0344(19) Uani 1 1 d . . .
C27 C 1.1661(8) 0.3280(7) 0.2557(5) 0.038(2) Uani 1 1 d . . .
H27A H 1.2274 0.2809 0.2209 0.045 Uiso 1 1 calc R . .
C28 C 1.2204(9) 0.3706(7) 0.3056(6) 0.044(2) Uani 1 1 d . . .
H28A H 1.3188 0.3523 0.3047 0.052 Uiso 1 1 calc R . .
C29 C 1.1314(11) 0.4385(8) 0.3558(6) 0.051(2) Uani 1 1 d . . .
H29A H 1.1687 0.4665 0.3900 0.061 Uiso 1 1 calc R . .
C30 C 0.9893(12) 0.4665(7) 0.3573(7) 0.055(3) Uani 1 1 d . . .
H30A H 0.9286 0.5141 0.3917 0.066 Uiso 1 1 calc R . .
C31 C 0.9348(10) 0.4252(7) 0.3084(6) 0.043(2) Uani 1 1 d . . .
H31A H 0.8363 0.4448 0.3096 0.052 Uiso 1 1 calc R . .
S1 S 0.59525(19) 0.23377(15) 0.45552(12) 0.0311(4) Uani 1 1 d DU . .
O1 O 0.5924(6) 0.2733(5) 0.3528(4) 0.0388(13) Uani 1 1 d U A .
O2 O 0.7357(6) 0.2026(5) 0.4722(4) 0.0394(13) Uani 1 1 d U A .
O3 O 0.5012(6) 0.1616(5) 0.5126(4) 0.0457(14) Uani 1 1 d U A .
C32 C 0.5170(19) 0.3543(15) 0.4918(13) 0.0501(18) Uani 0.578(11) 1 d PU A 1
F1 F 0.6051(11) 0.4262(8) 0.4518(7) 0.053(2) Uani 0.578(11) 1 d PU A 1
F2 F 0.5075(11) 0.3225(8) 0.5888(7) 0.051(2) Uani 0.578(11) 1 d PU A 1
F3 F 0.3915(11) 0.4016(9) 0.4723(8) 0.055(2) Uani 0.578(11) 1 d PU A 1
C32' C 0.518(2) 0.3548(14) 0.4931(13) 0.0505(19) Uani 0.422(11) 1 d PDU A 2
F1' F 0.5759(14) 0.4369(11) 0.4294(10) 0.050(2) Uani 0.422(11) 1 d PDU A 2
F2' F 0.5319(15) 0.3459(12) 0.5801(9) 0.053(2) Uani 0.422(11) 1 d PDU A 2
F3' F 0.3791(13) 0.3805(13) 0.4973(11) 0.056(2) Uani 0.422(11) 1 d PDU A 2
C33 C 0.2800(14) 0.3154(10) 0.9048(9) 0.063(2) Uani 0.853(4) 1 d PU B 1
F4 F 0.3773(9) 0.3671(6) 0.8349(5) 0.074(2) Uani 0.853(4) 1 d PU B 1
F5 F 0.1778(8) 0.3936(6) 0.9319(6) 0.075(2) Uani 0.853(4) 1 d PU B 1
F6 F 0.2222(9) 0.2677(7) 0.8675(6) 0.083(2) Uani 0.853(4) 1 d PU B 1
S2 S 0.3566(3) 0.2175(2) 1.00552(17) 0.0353(6) Uani 0.853(4) 1 d PU B 1
O4 O 0.4602(9) 0.1412(6) 0.9642(5) 0.053(2) Uani 0.853(4) 1 d PU B 1
O5 O 0.2327(7) 0.1802(7) 1.0709(6) 0.055(2) Uani 0.853(4) 1 d PU B 1
O6 O 0.4139(7) 0.2790(5) 1.0392(5) 0.0399(16) Uani 0.853(4) 1 d PU B 1
S2' S 0.3430(17) 0.2277(13) 0.9832(12) 0.050(3) Uani 0.147(4) 1 d PDU B 2
O4' O 0.384(4) 0.1171(16) 0.985(3) 0.051(5) Uani 0.147(4) 1 d PDU B 2
O5' O 0.201(2) 0.260(3) 1.029(3) 0.061(6) Uani 0.147(4) 1 d PDU B 2
O6' O 0.451(3) 0.266(3) 0.999(3) 0.048(5) Uani 0.147(4) 1 d PDU B 2
C33' C 0.363(2) 0.3152(19) 0.8611(17) 0.073(4) Uani 0.147(4) 1 d PDU B 2
F4' F 0.491(2) 0.329(3) 0.828(3) 0.085(7) Uani 0.147(4) 1 d PDU B 2
F5' F 0.272(3) 0.402(2) 0.872(3) 0.075(5) Uani 0.147(4) 1 d PDU B 2
F6' F 0.322(4) 0.271(3) 0.814(3) 0.076(5) Uani 0.147(4) 1 d PDU B 2

loop_
_atom_site_aniso_label
_atom_site_aniso_U_11
_atom_site_aniso_U_22
_atom_site_aniso_U_33
_atom_site_aniso_U_23
_atom_site_aniso_U_13
_atom_site_aniso_U_12
Cu1 0.0266(5) 0.0337(5) 0.0196(4) -0.0067(4) -0.0032(4) -0.0067(4)
N1 0.042(3) 0.029(3) 0.016(2) -0.003(2) -0.005(2) -0.007(3)
N2 0.033(3) 0.040(3) 0.018(3) -0.010(2) 0.002(2) -0.009(3)
N3 0.023(3) 0.035(3) 0.022(3) -0.009(2) -0.006(2) 0.000(2)
N4 0.037(3) 0.027(3) 0.014(2) -0.005(2) -0.003(2) -0.007(2)
N5 0.038(3) 0.038(3) 0.031(3) -0.005(3) -0.006(3) -0.010(3)
C1 0.045(4) 0.034(4) 0.030(3) -0.006(3) -0.013(3) -0.007(3)
C2 0.051(5) 0.039(4) 0.036(4) -0.008(3) -0.018(4) -0.002(4)
C3 0.064(5) 0.040(4) 0.033(4) 0.005(3) -0.016(4) -0.015(4)
C4 0.058(5) 0.043(4) 0.026(4) -0.005(3) -0.008(4) -0.013(4)
C5 0.031(4) 0.041(4) 0.028(3) -0.008(3) -0.006(3) -0.011(3)
C6 0.029(4) 0.041(4) 0.025(3) -0.011(3) -0.001(3) -0.010(3)
C7 0.035(4) 0.038(4) 0.020(3) -0.010(3) 0.000(3) -0.007(3)
C8 0.032(4) 0.034(4) 0.018(3) -0.009(3) -0.002(3) -0.003(3)
C9 0.033(4) 0.045(4) 0.029(3) -0.018(3) -0.004(3) -0.010(3)
C10 0.025(3) 0.048(4) 0.033(4) -0.012(3) -0.005(3) -0.011(3)
C11 0.035(4) 0.051(4) 0.024(3) -0.015(3) 0.001(3) -0.006(4)
C12 0.034(4) 0.038(4) 0.020(3) -0.014(3) -0.003(3) -0.005(3)
C13 0.034(4) 0.041(4) 0.020(3) -0.017(3) -0.003(3) -0.001(3)
C14 0.044(4) 0.049(4) 0.020(3) -0.018(3) 0.001(3) -0.012(4)
C15 0.034(4) 0.058(5) 0.041(4) -0.029(3) -0.010(3) 0.000(4)
C16 0.047(5) 0.057(5) 0.026(3) -0.016(3) -0.011(3) 0.003(4)
C17 0.060(5) 0.042(4) 0.023(3) -0.010(3) -0.003(3) -0.006(4)
C18 0.034(4) 0.044(4) 0.027(3) -0.014(3) 0.000(3) -0.006(3)
C19 0.026(3) 0.044(4) 0.024(3) -0.011(3) -0.001(3) -0.012(3)
C20 0.031(4) 0.039(4) 0.021(3) -0.005(3) -0.004(3) -0.013(3)
C21 0.047(4) 0.033(4) 0.020(3) -0.006(3) -0.004(3) -0.005(3)
C22 0.026(3) 0.050(4) 0.026(3) -0.008(3) -0.009(3) -0.010(3)
C23 0.024(3) 0.040(4) 0.022(3) -0.011(3) -0.002(3) -0.008(3)
C24 0.031(4) 0.036(4) 0.026(3) -0.006(3) -0.004(3) -0.005(3)
C25 0.032(4) 0.042(4) 0.029(3) -0.005(3) -0.006(3) -0.014(3)
C26 0.041(4) 0.033(4) 0.025(3) -0.001(3) -0.009(3) -0.009(3)
C27 0.038(4) 0.043(4) 0.027(3) -0.001(3) -0.009(3) -0.013(3)
C28 0.039(4) 0.050(5) 0.041(4) -0.001(4) -0.013(3) -0.019(4)
C29 0.071(6) 0.050(5) 0.043(4) -0.012(4) -0.022(4) -0.021(4)
C30 0.085(7) 0.042(4) 0.041(4) -0.019(4) -0.010(4) -0.014(5)
C31 0.050(5) 0.037(4) 0.037(4) -0.010(3) -0.003(4) -0.009(4)
S1 0.0309(9) 0.0395(9) 0.0230(7) -0.0102(6) -0.0044(6) -0.0078(7)
O1 0.042(3) 0.050(3) 0.021(2) -0.0082(19) -0.005(2) -0.008(2)
O2 0.038(2) 0.055(3) 0.028(2) -0.018(2) -0.006(2) -0.008(2)
O3 0.045(3) 0.053(3) 0.035(3) -0.007(2) 0.002(2) -0.025(2)
C32 0.047(3) 0.062(3) 0.053(3) -0.033(2) -0.007(3) -0.012(2)
F1 0.054(3) 0.059(3) 0.061(3) -0.032(3) -0.010(3) -0.015(3)
F2 0.051(3) 0.067(3) 0.050(3) -0.039(3) -0.001(3) -0.018(3)
F3 0.041(3) 0.063(4) 0.057(3) -0.028(3) -0.004(3) 0.000(3)
C32' 0.048(3) 0.061(3) 0.054(3) -0.034(2) -0.006(3) -0.011(3)
F1' 0.051(4) 0.056(3) 0.058(4) -0.033(3) -0.010(4) -0.014(3)
F2' 0.055(4) 0.065(4) 0.052(3) -0.037(3) -0.003(3) -0.016(4)
F3' 0.042(3) 0.063(4) 0.059(4) -0.028(4) -0.002(3) -0.003(3)
C33 0.087(5) 0.061(4) 0.055(4) -0.009(4) -0.033(4) -0.028(4)
F4 0.098(4) 0.082(4) 0.042(3) 0.001(3) -0.021(3) -0.037(4)
F5 0.077(4) 0.060(4) 0.089(4) -0.005(3) -0.043(3) -0.014(3)
F6 0.112(4) 0.080(4) 0.079(4) -0.011(3) -0.054(3) -0.035(4)
S2 0.0355(11) 0.0404(11) 0.0294(10) -0.0114(9) -0.0054(9) -0.0076(9)
O4 0.060(4) 0.055(4) 0.046(3) -0.031(3) -0.001(3) -0.003(3)
O5 0.035(3) 0.063(4) 0.058(4) -0.007(3) -0.004(3) -0.017(3)
O6 0.045(3) 0.046(3) 0.036(3) -0.015(3) -0.015(3) -0.009(3)
S2' 0.056(5) 0.053(5) 0.047(5) -0.020(4) -0.010(4) -0.015(4)
O4' 0.053(9) 0.056(7) 0.042(8) -0.017(7) -0.005(8) -0.010(7)
O5' 0.052(7) 0.060(9) 0.058(8) -0.009(8) -0.006(8) -0.008(8)
O6' 0.049(7) 0.051(8) 0.042(8) -0.009(8) -0.013(7) -0.010(7)
C33' 0.098(6) 0.073(6) 0.057(6) -0.004(6) -0.032(6) -0.032(6)
F4' 0.099(8) 0.088(11) 0.060(10) 0.003(9) -0.024(9) -0.036(8)
F5' 0.096(8) 0.068(7) 0.063(8) -0.004(6) -0.032(7) -0.026(7)
F6' 0.105(9) 0.073(8) 0.060(7) -0.009(7) -0.034(8) -0.029(8)

loop_
_atom_type_symbol
_atom_type_description
_atom_type_scat_dispersion_real
_atom_type_scat_dispersion_imag
_atom_type_scat_source
C C 0.0181 0.0091 'International Tables Vol C Tables 4.2.6.8 and 6.1.1.4'
H H 0.0000 0.0000 'International Tables Vol C Tables 4.2.6.8 and 6.1.1.4'
Cu Cu -1.9646 0.5888 'International Tables Vol C Tables 4.2.6.8 and 6.1.1.4'
F F 0.0727 0.0534 'International Tables Vol C Tables 4.2.6.8 and 6.1.1.4'
N N 0.0311 0.0180 'International Tables Vol C Tables 4.2.6.8 and 6.1.1.4'
O O 0.0492 0.0322 'International Tables Vol C Tables 4.2.6.8 and 6.1.1.4'
S S 0.3331 0.5567 'International Tables Vol C Tables 4.2.6.8 and 6.1.1.4'

loop_
_geom_angle_atom_site_label_1
_geom_angle_atom_site_label_2
_geom_angle_atom_site_label_3
_geom_angle
N1 Cu1 N4 169.0(3)
N1 Cu1 N3 93.2(3)
N4 Cu1 N3 94.2(2)
N1 Cu1 N5 93.6(3)
N4 Cu1 N5 80.3(3)
N3 Cu1 N5 169.5(2)
N1 Cu1 N2 76.6(2)
N4 Cu1 N2 96.7(2)
N3 Cu1 N2 79.3(2)
N5 Cu1 N2 110.1(2)
N1 Cu1 O1 90.1(2)
N4 Cu1 O1 97.9(2)
N3 Cu1 O1 91.8(2)
N5 Cu1 O1 80.2(2)
N2 Cu1 O1 163.4(2)
C1 N1 C5 120.9(6)
C1 N1 Cu1 122.6(5)
C5 N1 Cu1 116.0(5)
C13 N2 C6 117.0(6)
C13 N2 C7 114.9(6)
C6 N2 C7 112.4(6)
C13 N2 Cu1 111.4(4)
C6 N2 Cu1 96.9(4)
C7 N2 Cu1 101.5(4)
C12 N3 C8 118.7(7)
C12 N3 Cu1 122.0(5)
C8 N3 Cu1 118.6(5)
C23 N4 C19 118.2(6)
C23 N4 Cu1 113.6(5)
C19 N4 Cu1 127.5(5)
C24 N5 C25 113.4(6)
C24 N5 Cu1 107.7(5)
C25 N5 Cu1 124.2(5)
C24 N5 H5A 108.0(18)
C25 N5 H5A 105(2)
Cu1 N5 H5A 95(3)
N1 C1 C2 122.1(7)
N1 C1 H1A 118.9
C2 C1 H1A 118.9
C3 C2 C1 117.7(8)
C3 C2 H2A 121.1
C1 C2 H2A 121.1
C4 C3 C2 120.5(8)
C4 C3 H3A 119.7
C2 C3 H3A 119.7
C3 C4 C5 118.7(8)
C3 C4 H4A 120.7
C5 C4 H4A 120.7
N1 C5 C4 119.9(7)
N1 C5 C6 119.0(6)
C4 C5 C6 120.9(7)
N2 C6 C5 110.8(6)
N2 C6 H6A 109.5
C5 C6 H6A 109.5
N2 C6 H6B 109.5
C5 C6 H6B 109.5
H6A C6 H6B 108.1
N2 C7 C8 114.3(6)
N2 C7 H7A 108.7
C8 C7 H7A 108.7
N2 C7 H7B 108.7
C8 C7 H7B 108.7
H7A C7 H7B 107.6
N3 C8 C9 121.7(6)
N3 C8 C7 117.8(7)
C9 C8 C7 120.4(7)
C8 C9 C10 118.6(7)
C8 C9 H9A 120.7
C10 C9 H9A 120.7
C11 C10 C9 119.4(8)
C11 C10 H10A 120.3
C9 C10 H10A 120.3
C12 C11 C10 119.4(7)
C12 C11 H11A 120.3
C10 C11 H11A 120.3
N3 C12 C11 122.1(7)
N3 C12 H12A 118.9
C11 C12 H12A 118.9
C18 C13 C14 117.8(7)
C18 C13 N2 119.5(7)
C14 C13 N2 122.6(7)
C15 C14 C13 120.7(8)
C15 C14 H14A 119.6
C13 C14 H14A 119.6
C16 C15 C14 121.2(8)
C16 C15 H15A 119.4
C14 C15 H15A 119.4
C17 C16 C15 117.9(8)
C17 C16 H16A 121.1
C15 C16 H16A 121.1
C16 C17 C18 122.8(8)
C16 C17 H17A 118.6
C18 C17 H17A 118.6
C17 C18 C13 119.6(8)
C17 C18 H18A 120.2
C13 C18 H18A 120.2
N4 C19 C20 122.7(7)
N4 C19 H19A 118.6
C20 C19 H19A 118.6
C19 C20 C21 119.3(7)
C19 C20 H20A 120.3
C21 C20 H20A 120.3
C20 C21 C22 118.2(7)
C20 C21 H21A 120.9
C22 C21 H21A 120.9
C23 C22 C21 119.3(7)
C23 C22 H22A 120.4
C21 C22 H22A 120.4
N4 C23 C22 122.3(7)
N4 C23 C24 115.6(6)
C22 C23 C24 122.1(7)
N5 C24 C23 110.5(6)
N5 C24 H24A 109.6
C23 C24 H24A 109.6
N5 C24 H24B 109.6
C23 C24 H24B 109.6
H24A C24 H24B 108.1
N5 C25 C26 112.1(6)
N5 C25 H25A 109.2
C26 C25 H25A 109.2
N5 C25 H25B 109.2
C26 C25 H25B 109.2
H25A C25 H25B 107.9
C31 C26 C27 118.8(9)
C31 C26 C25 119.9(8)
C27 C26 C25 121.3(7)
C26 C27 C28 119.5(8)
C26 C27 H27A 120.2
C28 C27 H27A 120.2
C29 C28 C27 120.0(8)
C29 C28 H28A 120.0
C27 C28 H28A 120.0
C30 C29 C28 120.8(9)
C30 C29 H29A 119.6
C28 C29 H29A 119.6
C29 C30 C31 119.7(9)
C29 C30 H30A 120.2
C31 C30 H30A 120.2
C30 C31 C26 121.2(9)
C30 C31 H31A 119.4
C26 C31 H31A 119.4
O3 S1 O2 116.9(4)
O3 S1 O1 113.5(4)
O2 S1 O1 112.8(3)
O3 S1 C32 104.1(6)
O2 S1 C32 105.0(7)
O1 S1 C32 102.5(6)
O3 S1 C32' 104.3(6)
O2 S1 C32' 104.3(7)
O1 S1 C32' 103.0(6)
C32 S1 C32' 0.7(11)
S1 O1 Cu1 118.1(3)
F3 C32 F2 109.9(14)
F3 C32 F1 109.9(14)
F2 C32 F1 106.0(15)
F3 C32 S1 113.8(14)
F2 C32 S1 106.1(11)
F1 C32 S1 110.8(11)
F1' C32' F3' 108.6(15)
F1' C32' F2' 107.8(17)
F3' C32' F2' 105.4(15)
F1' C32' S1 109.7(13)
F3' C32' S1 109.8(15)
F2' C32' S1 115.3(13)
F6 C33 F5 107.1(11)
F6 C33 F4 109.4(10)
F5 C33 F4 105.3(10)
F6 C33 S2 111.0(9)
F5 C33 S2 112.0(9)
F4 C33 S2 111.7(9)
O4 S2 O6 114.3(5)
O4 S2 O5 116.4(5)
O6 S2 O5 113.5(5)
O4 S2 C33 104.3(5)
O6 S2 C33 105.3(5)
O5 S2 C33 100.8(5)
O5' S2' O4' 116(2)
O5' S2' O6' 117(2)
O4' S2' O6' 113(2)
O5' S2' C33' 106(2)
O4' S2' C33' 110(2)
O6' S2' C33' 91(2)
F4' C33' F6' 114(3)
F4' C33' F5' 113(3)
F6' C33' F5' 111(2)
F4' C33' S2' 110(2)
F6' C33' S2' 106(2)
F5' C33' S2' 101(2)

loop_
_geom_bond_atom_site_label_1
_geom_bond_atom_site_label_2
_geom_bond_distance
Cu1 N1 2.003(6)
Cu1 N4 2.016(5)
Cu1 N3 2.019(7)
Cu1 N5 2.048(8)
Cu1 N2 2.428(6)
Cu1 O1 2.570(6)
N1 C1 1.321(10)
N1 C5 1.338(9)
N2 C13 1.431(9)
N2 C6 1.470(9)
N2 C7 1.479(11)
N3 C12 1.343(9)
N3 C8 1.357(10)
N4 C23 1.335(10)
N4 C19 1.345(9)
N5 C24 1.447(10)
N5 C25 1.493(10)
N5 H5A 0.902(17)
C1 C2 1.387(11)
C1 H1A 0.9500
C2 C3 1.386(12)
C2 H2A 0.9500
C3 C4 1.361(13)
C3 H3A 0.9500
C4 C5 1.417(10)
C4 H4A 0.9500
C5 C6 1.491(11)
C6 H6A 0.9900
C6 H6B 0.9900
C7 C8 1.520(9)
C7 H7A 0.9900
C7 H7B 0.9900
C8 C9 1.384(11)
C9 C10 1.384(10)
C9 H9A 0.9500
C10 C11 1.375(12)
C10 H10A 0.9500
C11 C12 1.370(12)
C11 H11A 0.9500
C12 H12A 0.9500
C13 C18 1.396(11)
C13 C14 1.401(11)
C14 C15 1.386(11)
C14 H14A 0.9500
C15 C16 1.383(13)
C15 H15A 0.9500
C16 C17 1.357(13)
C16 H16A 0.9500
C17 C18 1.393(11)
C17 H17A 0.9500
C18 H18A 0.9500
C19 C20 1.375(10)
C19 H19A 0.9500
C20 C21 1.381(12)
C20 H20A 0.9500
C21 C22 1.391(11)
C21 H21A 0.9500
C22 C23 1.383(10)
C22 H22A 0.9500
C23 C24 1.503(10)
C24 H24A 0.9900
C24 H24B 0.9900
C25 C26 1.523(12)
C25 H25A 0.9900
C25 H25B 0.9900
C26 C31 1.390(12)
C26 C27 1.394(11)
C27 C28 1.404(13)
C27 H27A 0.9500
C28 C29 1.372(13)
C28 H28A 0.9500
C29 C30 1.371(15)
C29 H29A 0.9500
C30 C31 1.378(15)
C30 H30A 0.9500
C31 H31A 0.9500
S1 O3 1.428(6)
S1 O2 1.430(6)
S1 O1 1.466(5)
S1 C32 1.810(19)
S1 C32' 1.825(19)
C32 F3 1.31(2)
C32 F2 1.36(2)
C32 F1 1.36(2)
C32' F1' 1.331(19)
C32' F3' 1.33(2)
C32' F2' 1.34(2)
C33 F6 1.330(15)
C33 F5 1.345(15)
C33 F4 1.350(14)
C33 S2 1.829(12)
S2 O4 1.426(8)
S2 O6 1.438(8)
S2 O5 1.440(7)
S2' O5' 1.42(2)
S2' O4' 1.43(2)
S2' O6' 1.45(2)
S2' C33' 1.79(2)
C33' F4' 1.29(2)
C33' F6' 1.30(3)
C33' F5' 1.30(2)

loop_
_geom_torsion_atom_site_label_1
_geom_torsion_atom_site_label_2
_geom_torsion_atom_site_label_3
_geom_torsion_atom_site_label_4
_geom_torsion
N4 Cu1 N1 C1 -142.1(13)
N3 Cu1 N1 C1 86.2(7)
N5 Cu1 N1 C1 -85.8(7)
N2 Cu1 N1 C1 164.4(7)
O1 Cu1 N1 C1 -5.6(7)
N4 Cu1 N1 C5 29.7(18)
N3 Cu1 N1 C5 -101.9(6)
N5 Cu1 N1 C5 86.1(6)
N2 Cu1 N1 C5 -23.7(6)
O1 Cu1 N1 C5 166.3(6)
N1 Cu1 N2 C13 159.2(6)
N4 Cu1 N2 C13 -11.9(5)
N3 Cu1 N2 C13 -104.8(5)
N5 Cu1 N2 C13 70.2(5)
O1 Cu1 N2 C13 -163.3(6)
N1 Cu1 N2 C6 36.7(4)
N4 Cu1 N2 C6 -134.4(4)
N3 Cu1 N2 C6 132.6(5)
N5 Cu1 N2 C6 -52.3(5)
O1 Cu1 N2 C6 74.2(9)
N1 Cu1 N2 C7 -77.9(4)
N4 Cu1 N2 C7 111.0(4)
N3 Cu1 N2 C7 18.0(4)
N5 Cu1 N2 C7 -166.9(4)
O1 Cu1 N2 C7 -40.5(9)
N1 Cu1 N3 C12 -117.1(6)
N4 Cu1 N3 C12 71.2(6)
N5 Cu1 N3 C12 13.5(17)
N2 Cu1 N3 C12 167.2(6)
O1 Cu1 N3 C12 -26.9(5)
N1 Cu1 N3 C8 72.6(5)
N4 Cu1 N3 C8 -99.1(5)
N5 Cu1 N3 C8 -156.8(12)
N2 Cu1 N3 C8 -3.1(5)
O1 Cu1 N3 C8 162.8(5)
N1 Cu1 N4 C23 34.7(17)
N3 Cu1 N4 C23 166.3(5)
N5 Cu1 N4 C23 -22.7(5)
N2 Cu1 N4 C23 86.6(5)
O1 Cu1 N4 C23 -101.3(5)
N1 Cu1 N4 C19 -135.3(13)
N3 Cu1 N4 C19 -3.7(6)
N5 Cu1 N4 C19 167.3(6)
N2 Cu1 N4 C19 -83.3(6)
O1 Cu1 N4 C19 88.7(6)
N1 Cu1 N5 C24 -139.5(5)
N4 Cu1 N5 C24 31.2(4)
N3 Cu1 N5 C24 89.9(15)
N2 Cu1 N5 C24 -62.4(5)
O1 Cu1 N5 C24 131.0(5)
N1 Cu1 N5 C25 -3.3(6)
N4 Cu1 N5 C25 167.4(6)
N3 Cu1 N5 C25 -133.9(13)
N2 Cu1 N5 C25 73.8(6)
O1 Cu1 N5 C25 -92.8(6)
C5 N1 C1 C2 -1.1(13)
Cu1 N1 C1 C2 170.4(7)
N1 C1 C2 C3 -2.1(14)
C1 C2 C3 C4 4.1(15)
C2 C3 C4 C5 -3.1(15)
C1 N1 C5 C4 2.1(13)
Cu1 N1 C5 C4 -169.9(7)
C1 N1 C5 C6 177.0(8)
Cu1 N1 C5 C6 5.0(10)
C3 C4 C5 N1 0.0(14)
C3 C4 C5 C6 -174.8(9)
C13 N2 C6 C5 -162.2(7)
C7 N2 C6 C5 61.6(8)
Cu1 N2 C6 C5 -43.9(7)
N1 C5 C6 N2 33.3(10)
C4 C5 C6 N2 -152.0(8)
C13 N2 C7 C8 91.0(7)
C6 N2 C7 C8 -131.9(6)
Cu1 N2 C7 C8 -29.4(7)
C12 N3 C8 C9 -1.2(10)
Cu1 N3 C8 C9 169.4(5)
C12 N3 C8 C7 175.8(6)
Cu1 N3 C8 C7 -13.6(8)
N2 C7 C8 N3 32.1(9)
N2 C7 C8 C9 -150.8(7)
N3 C8 C9 C10 -0.1(11)
C7 C8 C9 C10 -177.0(7)
C8 C9 C10 C11 1.2(11)
C9 C10 C11 C12 -0.9(12)
C8 N3 C12 C11 1.5(10)
Cu1 N3 C12 C11 -168.8(6)
C10 C11 C12 N3 -0.4(12)
C6 N2 C13 C18 -168.5(7)
C7 N2 C13 C18 -33.3(9)
Cu1 N2 C13 C18 81.4(8)
C6 N2 C13 C14 15.1(10)
C7 N2 C13 C14 150.3(7)
Cu1 N2 C13 C14 -95.0(7)
C18 C13 C14 C15 -0.5(11)
N2 C13 C14 C15 176.0(7)
C13 C14 C15 C16 0.3(12)
C14 C15 C16 C17 -0.2(13)
C15 C16 C17 C18 0.2(13)
C16 C17 C18 C13 -0.4(13)
C14 C13 C18 C17 0.5(11)
N2 C13 C18 C17 -176.1(7)
C23 N4 C19 C20 0.2(11)
Cu1 N4 C19 C20 169.8(6)
N4 C19 C20 C21 -0.6(12)
C19 C20 C21 C22 0.8(11)
C20 C21 C22 C23 -0.5(11)
C19 N4 C23 C22 0.0(11)
Cu1 N4 C23 C22 -170.9(6)
C19 N4 C23 C24 180.0(6)
Cu1 N4 C23 C24 9.0(8)
C21 C22 C23 N4 0.1(12)
C21 C22 C23 C24 -179.8(7)
C25 N5 C24 C23 -175.9(6)
Cu1 N5 C24 C23 -34.5(7)
N4 C23 C24 N5 17.8(9)
C22 C23 C24 N5 -162.3(7)
C24 N5 C25 C26 -68.5(8)
Cu1 N5 C25 C26 157.4(5)
N5 C25 C26 C31 -85.2(9)
N5 C25 C26 C27 94.6(8)
C31 C26 C27 C28 0.5(11)
C25 C26 C27 C28 -179.3(7)
C26 C27 C28 C29 0.1(12)
C27 C28 C29 C30 -0.6(13)
C28 C29 C30 C31 0.6(13)
C29 C30 C31 C26 0.0(13)
C27 C26 C31 C30 -0.5(12)
C25 C26 C31 C30 179.3(7)
O3 S1 O1 Cu1 -85.4(4)
O2 S1 O1 Cu1 50.6(5)
C32 S1 O1 Cu1 162.9(7)
C32' S1 O1 Cu1 162.4(7)
N1 Cu1 O1 S1 -165.4(4)
N4 Cu1 O1 S1 6.9(4)
N3 Cu1 O1 S1 101.4(4)
N5 Cu1 O1 S1 -71.8(4)
N2 Cu1 O1 S1 158.3(6)
O3 S1 C32 F3 -63.2(13)
O2 S1 C32 F3 173.3(11)
O1 S1 C32 F3 55.3(13)
C32' S1 C32 F3 -167(82)
O3 S1 C32 F2 57.7(12)
O2 S1 C32 F2 -65.7(12)
O1 S1 C32 F2 176.2(10)
C32' S1 C32 F2 -46(80)
O3 S1 C32 F1 172.3(11)
O2 S1 C32 F1 48.9(13)
O1 S1 C32 F1 -69.2(13)
C32' S1 C32 F1 69(80)
O3 S1 C32' F1' -165.0(12)
O2 S1 C32' F1' 71.8(14)
O1 S1 C32' F1' -46.2(15)
C32 S1 C32' F1' -88(80)
O3 S1 C32' F3' -45.7(13)
O2 S1 C32' F3' -168.9(11)
O1 S1 C32' F3' 73.1(13)
C32 S1 C32' F3' 31(80)
O3 S1 C32' F2' 73.1(15)
O2 S1 C32' F2' -50.0(15)
O1 S1 C32' F2' -168.1(13)
C32 S1 C32' F2' 150(81)
F6 C33 S2 O4 59.7(10)
F5 C33 S2 O4 179.4(9)
F4 C33 S2 O4 -62.7(10)
F6 C33 S2 O6 -179.6(8)
F5 C33 S2 O6 -59.9(10)
F4 C33 S2 O6 58.0(10)
F6 C33 S2 O5 -61.3(10)
F5 C33 S2 O5 58.4(10)
F4 C33 S2 O5 176.3(9)
O5' S2' C33' F4' 150(3)
O4' S2' C33' F4' -85(3)
O6' S2' C33' F4' 31(3)
O5' S2' C33' F6' -87(3)
O4' S2' C33' F6' 39(3)
O6' S2' C33' F6' 154(2)
O5' S2' C33' F5' 30(3)
O4' S2' C33' F5' 155(3)
O6' S2' C33' F5' -89(2)
